data_4028623
loop_
_publ_author_name
'Mei-Xin Zhao'
'Hong-Lei Bi'
'Hao Zhou'
'Hui Yang'
'Min Shi'

_publ_section_title
;
 Cinchona Alkaloid Squaramide Catalyzed Enantioselective
 Hydrazination/Cyclization Cascade Reaction of \a-Isocyanoacetates and
 Azodicarboxylates: Synthesis of Optically Active 1,2,4-Triazolines
;
_journal_name_full 'Journal of Organic Chemistry'
_journal_page_first 9377
_journal_page_last 9382
_journal_paper_doi 10.1021/jo401585v
_journal_volume 78
_journal_year 2013
_chemical_absolute_configuration ad
_chemical_formula_sum 'C20 H26 Br N3 O6'
_chemical_formula_weight 484.35
_chemical_name_systematic
; 
 ? 
;
_space_group_IT_number 4
_symmetry_cell_setting monoclinic
_symmetry_space_group_name_Hall 'P 2yb'
_symmetry_space_group_name_H-M 'P 1 21 1'
_atom_sites_solution_hydrogens geom
_atom_sites_solution_primary direct
_atom_sites_solution_secondary difmap
_audit_creation_method SHELXL-97
_cell_angle_alpha 90.00
_cell_angle_beta 90.119(2)
_cell_angle_gamma 90.00
_cell_formula_units_Z 2
_cell_length_a 6.0255(3)
_cell_length_b 16.0531(9)
_cell_length_c 11.7146(6)
_cell_measurement_temperature 173(2)
_cell_volume 1133.13(10)
_computing_structure_refinement 'SHELXL-97 (Sheldrick, 2008)'
_computing_structure_solution 'SHELXS-97 (Sheldrick, 2008)'
_diffrn_ambient_temperature 173(2)
_diffrn_measured_fraction_theta_full 0.997
_diffrn_measured_fraction_theta_max 0.997
_diffrn_radiation_monochromator graphite
_diffrn_radiation_source 'fine-focus sealed tube'
_diffrn_radiation_type MoK\a
_diffrn_radiation_wavelength 0.71073
_diffrn_reflns_av_R_equivalents 0.0284
_diffrn_reflns_av_sigmaI/netI 0.0445
_diffrn_reflns_limit_h_max 6
_diffrn_reflns_limit_h_min -7
_diffrn_reflns_limit_k_max 19
_diffrn_reflns_limit_k_min -19
_diffrn_reflns_limit_l_max 13
_diffrn_reflns_limit_l_min -13
_diffrn_reflns_number 13069
_diffrn_reflns_theta_full 25.00
_diffrn_reflns_theta_max 25.00
_diffrn_reflns_theta_min 2.15
_exptl_absorpt_coefficient_mu 1.853
_exptl_absorpt_correction_T_max 0.7814
_exptl_absorpt_correction_T_min 0.5551
_exptl_absorpt_correction_type multi-scan
_exptl_absorpt_process_details sadabs
_exptl_crystal_colour colorless
_exptl_crystal_density_diffrn 1.420
_exptl_crystal_description block
_exptl_crystal_F_000 500
_exptl_crystal_size_max 0.36
_exptl_crystal_size_mid 0.16
_exptl_crystal_size_min 0.14
_refine_diff_density_max 1.223
_refine_diff_density_min -0.463
_refine_diff_density_rms 0.077
_refine_ls_abs_structure_details 'Flack H D (1983), Acta Cryst. A39, 876-881'
_refine_ls_abs_structure_Flack 0.004(15)
_refine_ls_extinction_method none
_refine_ls_goodness_of_fit_ref 1.051
_refine_ls_hydrogen_treatment constr
_refine_ls_matrix_type full
_refine_ls_number_parameters 271
_refine_ls_number_reflns 3935
_refine_ls_number_restraints 14
_refine_ls_restrained_S_all 1.070
_refine_ls_R_factor_all 0.0671
_refine_ls_R_factor_gt 0.0577
_refine_ls_shift/su_max 0.000
_refine_ls_shift/su_mean 0.000
_refine_ls_structure_factor_coef Fsqd
_refine_ls_weighting_details 'calc w=1/[\s^2^(Fo^2^)+(0.0818P)^2^+1.7526P] where P=(Fo^2^+2Fc^2^)/3'
_refine_ls_weighting_scheme calc
_refine_ls_wR_factor_gt 0.1520
_refine_ls_wR_factor_ref 0.1613
_reflns_number_gt 3414
_reflns_number_total 3935
_reflns_threshold_expression >2sigma(I)
_cod_data_source_file jo401585v_si_002.cif
_cod_data_source_block z
_cod_database_code 4028623

loop_
_symmetry_equiv_pos_as_xyz
'x, y, z'
'-x, y+1/2, -z'

loop_
_atom_site_label
_atom_site_type_symbol
_atom_site_fract_x
_atom_site_fract_y
_atom_site_fract_z
_atom_site_U_iso_or_equiv
_atom_site_adp_type
_atom_site_occupancy
_atom_site_symmetry_multiplicity
_atom_site_calc_flag
_atom_site_refinement_flags
Br1 Br 0.61123(11) 0.72705(6) -0.99957(6) 0.0760(3) Uani 1 1 d .
O1 O 0.0262(7) 0.4860(4) -0.3344(4) 0.0636(14) Uani 1 1 d .
O2 O 0.3850(7) 0.4722(3) -0.3873(3) 0.0501(10) Uani 1 1 d .
O3 O 0.3290(6) 0.3195(2) -0.5164(3) 0.0407(9) Uani 1 1 d .
O4 O 0.4593(6) 0.3437(2) -0.6935(3) 0.0431(9) Uani 1 1 d .
O5 O 0.0132(17) 0.4061(4) -0.8858(5) 0.121(3) Uani 1 1 d .
O6 O -0.0089(8) 0.3278(3) -0.7330(4) 0.0608(12) Uani 1 1 d U
N1 N 0.2409(7) 0.4391(3) -0.6061(3) 0.0328(9) Uani 1 1 d .
N2 N 0.0960(7) 0.4496(3) -0.5110(3) 0.0374(10) Uani 1 1 d .
N3 N -0.0971(7) 0.5001(3) -0.6614(4) 0.0369(10) Uani 1 1 d .
C1 C 0.4448(10) 0.5174(5) -0.8180(5) 0.0593(19) Uani 1 1 d .
H1A H 0.5143 0.4659 -0.8000 0.071 Uiso 1 1 calc R
C2 C 0.5544(10) 0.5749(6) -0.8859(6) 0.067(2) Uani 1 1 d .
H2A H 0.6963 0.5622 -0.9165 0.080 Uiso 1 1 calc R
C3 C 0.4574(10) 0.6498(5) -0.9086(5) 0.0520(16) Uani 1 1 d .
C4 C 0.2497(11) 0.6669(4) -0.8673(6) 0.0535(15) Uani 1 1 d .
H4A H 0.1815 0.7188 -0.8844 0.064 Uiso 1 1 calc R
C5 C 0.1394(10) 0.6094(4) -0.8012(5) 0.0475(14) Uani 1 1 d .
H5A H -0.0043 0.6218 -0.7726 0.057 Uiso 1 1 calc R
C6 C 0.2366(9) 0.5343(4) -0.7765(4) 0.0401(12) Uani 1 1 d .
C7 C 0.1131(8) 0.4679(4) -0.7077(4) 0.0369(11) Uani 1 1 d .
C8 C -0.0952(9) 0.4862(3) -0.5544(5) 0.0386(12) Uani 1 1 d .
H8A H -0.2174 0.5001 -0.5070 0.046 Uiso 1 1 calc R
C9 C 0.1913(10) 0.4710(4) -0.4047(5) 0.0424(13) Uani 1 1 d .
C10 C 0.0580(13) 0.4827(9) -0.2080(6) 0.103(4) Uani 1 1 d .
C11 C -0.180(2) 0.4939(9) -0.1679(10) 0.118(4) Uani 1 1 d U
H11A H -0.2342 0.5490 -0.1908 0.176 Uiso 1 1 calc R
H11B H -0.1863 0.4889 -0.0846 0.176 Uiso 1 1 calc R
H11C H -0.2743 0.4509 -0.2025 0.176 Uiso 1 1 calc R
C12 C 0.191(3) 0.5517(11) -0.1720(15) 0.154(6) Uani 1 1 d U
H12A H 0.3446 0.5430 -0.1963 0.231 Uiso 1 1 calc R
H12B H 0.1854 0.5564 -0.0887 0.231 Uiso 1 1 calc R
H12C H 0.1334 0.6030 -0.2065 0.231 Uiso 1 1 calc R
C13 C 0.174(2) 0.4062(13) -0.1769(8) 0.161(8) Uani 1 1 d .
H13A H 0.3256 0.4078 -0.2076 0.242 Uiso 1 1 calc R
H13B H 0.0952 0.3582 -0.2088 0.242 Uiso 1 1 calc R
H13C H 0.1807 0.4013 -0.0936 0.242 Uiso 1 1 calc R
C14 C 0.3530(8) 0.3620(3) -0.6112(4) 0.0322(11) Uani 1 1 d .
C15 C 0.4468(8) 0.2390(4) -0.4985(5) 0.0443(13) Uani 1 1 d .
C16 C 0.3781(16) 0.1780(4) -0.5875(7) 0.073(2) Uani 1 1 d .
H16A H 0.4363 0.1955 -0.6617 0.110 Uiso 1 1 calc R
H16B H 0.2157 0.1754 -0.5910 0.110 Uiso 1 1 calc R
H16C H 0.4371 0.1228 -0.5683 0.110 Uiso 1 1 calc R
C17 C 0.6924(12) 0.2553(5) -0.4963(9) 0.078(3) Uani 1 1 d .
H17A H 0.7422 0.2712 -0.5729 0.116 Uiso 1 1 calc R
H17B H 0.7706 0.2048 -0.4720 0.116 Uiso 1 1 calc R
H17C H 0.7246 0.3006 -0.4427 0.116 Uiso 1 1 calc R
C18 C 0.3602(11) 0.2133(5) -0.3806(6) 0.0627(18) Uani 1 1 d .
H18A H 0.2003 0.2026 -0.3853 0.094 Uiso 1 1 calc R
H18B H 0.3880 0.2583 -0.3259 0.094 Uiso 1 1 calc R
H18C H 0.4368 0.1627 -0.3553 0.094 Uiso 1 1 calc R
C19 C 0.0409(11) 0.3939(5) -0.7838(6) 0.0533(14) Uani 1 1 d U
C20 C -0.096(2) 0.2662(7) -0.7986(10) 0.115(4) Uani 1 1 d .
H20A H -0.1289 0.2177 -0.7507 0.172 Uiso 1 1 calc R
H20B H 0.0117 0.2504 -0.8575 0.172 Uiso 1 1 calc R
H20C H -0.2324 0.2859 -0.8350 0.172 Uiso 1 1 calc R

loop_
_atom_site_aniso_label
_atom_site_aniso_U_11
_atom_site_aniso_U_22
_atom_site_aniso_U_33
_atom_site_aniso_U_23
_atom_site_aniso_U_13
_atom_site_aniso_U_12
Br1 0.0509(4) 0.1171(6) 0.0600(4) 0.0178(4) 0.0021(3) -0.0247(4)
O1 0.040(2) 0.125(4) 0.026(2) -0.021(2) 0.0007(17) 0.020(2)
O2 0.034(2) 0.078(3) 0.039(2) -0.0149(19) -0.0024(16) -0.002(2)
O3 0.0388(19) 0.048(2) 0.035(2) 0.0033(16) 0.0037(16) 0.0145(16)
O4 0.040(2) 0.0422(19) 0.048(2) -0.0060(17) 0.0193(18) 0.0002(16)
O5 0.238(10) 0.071(4) 0.054(4) -0.002(3) -0.074(5) -0.024(5)
O6 0.056(3) 0.093(3) 0.033(2) -0.018(2) 0.0054(19) -0.035(3)
N1 0.027(2) 0.046(2) 0.026(2) -0.0048(18) 0.0020(16) 0.0086(17)
N2 0.029(2) 0.056(3) 0.026(2) -0.0101(19) 0.0025(18) 0.0071(19)
N3 0.026(2) 0.052(3) 0.033(2) -0.007(2) 0.0030(18) 0.0096(18)
C1 0.038(3) 0.100(5) 0.040(3) 0.028(3) 0.009(3) 0.027(3)
C2 0.031(3) 0.132(6) 0.038(3) 0.023(4) 0.007(3) 0.020(4)
C3 0.036(3) 0.090(5) 0.030(3) 0.001(3) -0.009(2) -0.005(3)
C4 0.051(4) 0.055(3) 0.055(4) -0.007(3) 0.005(3) -0.004(3)
C5 0.034(3) 0.058(3) 0.051(4) -0.014(3) 0.011(3) 0.000(3)
C6 0.030(3) 0.066(3) 0.024(2) -0.002(2) -0.003(2) 0.002(3)
C7 0.026(2) 0.056(3) 0.028(3) -0.008(2) -0.003(2) 0.010(2)
C8 0.024(2) 0.051(3) 0.041(3) -0.009(2) 0.001(2) 0.010(2)
C9 0.037(3) 0.060(3) 0.030(3) -0.013(2) 0.004(2) 0.003(3)
C10 0.049(4) 0.227(13) 0.032(4) -0.045(6) -0.004(3) 0.020(6)
C11 0.105(5) 0.156(6) 0.092(5) -0.010(4) 0.015(4) 0.005(4)
C12 0.154(7) 0.165(7) 0.144(7) -0.031(5) -0.002(5) 0.006(5)
C13 0.092(8) 0.35(2) 0.043(5) 0.055(9) 0.020(5) 0.044(12)
C14 0.025(2) 0.039(3) 0.032(3) -0.006(2) 0.003(2) -0.0031(19)
C15 0.033(3) 0.039(3) 0.061(3) 0.010(3) 0.012(2) 0.007(2)
C16 0.102(6) 0.044(4) 0.073(5) -0.005(3) 0.028(5) -0.014(4)
C17 0.041(3) 0.062(4) 0.130(7) 0.031(4) 0.012(4) 0.013(3)
C18 0.051(3) 0.080(5) 0.057(4) 0.020(4) 0.002(3) 0.011(4)
C19 0.041(3) 0.070(4) 0.049(4) -0.022(3) -0.013(3) 0.013(3)
C20 0.118(9) 0.111(8) 0.116(9) -0.041(7) 0.037(7) -0.037(7)

loop_
_atom_type_symbol
_atom_type_description
_atom_type_scat_dispersion_real
_atom_type_scat_dispersion_imag
_atom_type_scat_source
C C 0.0033 0.0016 'International Tables Vol C Tables 4.2.6.8 and 6.1.1.4'
H H 0.0000 0.0000 'International Tables Vol C Tables 4.2.6.8 and 6.1.1.4'
N N 0.0061 0.0033 'International Tables Vol C Tables 4.2.6.8 and 6.1.1.4'
O O 0.0106 0.0060 'International Tables Vol C Tables 4.2.6.8 and 6.1.1.4'
Br Br -0.2901 2.4595 'International Tables Vol C Tables 4.2.6.8 and 6.1.1.4'

loop_
_geom_angle_atom_site_label_1
_geom_angle_atom_site_label_2
_geom_angle_atom_site_label_3
_geom_angle
C9 O1 C10 121.2(5)
C14 O3 C15 121.2(4)
C19 O6 C20 116.1(7)
C14 N1 N2 115.5(4)
C14 N1 C7 119.0(4)
N2 N1 C7 105.7(4)
C8 N2 C9 123.7(5)
C8 N2 N1 105.9(4)
C9 N2 N1 118.0(4)
C8 N3 C7 107.2(4)
C6 C1 C2 120.5(6)
C6 C1 H1A 119.7
C2 C1 H1A 119.7
C3 C2 C1 119.7(6)
C3 C2 H2A 120.2
C1 C2 H2A 120.2
C2 C3 C4 120.0(6)
C2 C3 Br1 118.7(5)
C4 C3 Br1 121.3(5)
C3 C4 C5 120.4(6)
C3 C4 H4A 119.8
C5 C4 H4A 119.8
C6 C5 C4 120.1(6)
C6 C5 H5A 119.9
C4 C5 H5A 119.9
C5 C6 C1 119.3(6)
C5 C6 C7 121.0(5)
C1 C6 C7 119.6(5)
N3 C7 N1 105.0(4)
N3 C7 C6 111.7(4)
N1 C7 C6 112.7(4)
N3 C7 C19 103.9(4)
N1 C7 C19 111.5(5)
C6 C7 C19 111.6(5)
N3 C8 N2 116.1(4)
N3 C8 H8A 121.9
N2 C8 H8A 121.9
O2 C9 O1 129.5(5)
O2 C9 N2 123.6(5)
O1 C9 N2 106.9(5)
C12 C10 C13 108.1(11)
C12 C10 O1 109.5(12)
C13 C10 O1 109.7(8)
C12 C10 C11 110.2(11)
C13 C10 C11 118.4(12)
O1 C10 C11 100.5(7)
C10 C11 H11A 109.5
C10 C11 H11B 109.5
H11A C11 H11B 109.5
C10 C11 H11C 109.5
H11A C11 H11C 109.5
H11B C11 H11C 109.5
C10 C12 H12A 109.5
C10 C12 H12B 109.5
H12A C12 H12B 109.5
C10 C12 H12C 109.5
H12A C12 H12C 109.5
H12B C12 H12C 109.5
C10 C13 H13A 109.5
C10 C13 H13B 109.5
H13A C13 H13B 109.5
C10 C13 H13C 109.5
H13A C13 H13C 109.5
H13B C13 H13C 109.5
O4 C14 O3 128.0(5)
O4 C14 N1 120.5(5)
O3 C14 N1 111.5(4)
C16 C15 O3 109.9(5)
C16 C15 C17 113.5(6)
O3 C15 C17 108.6(5)
C16 C15 C18 111.1(5)
O3 C15 C18 101.4(4)
C17 C15 C18 111.7(6)
C15 C16 H16A 109.5
C15 C16 H16B 109.5
H16A C16 H16B 109.5
C15 C16 H16C 109.5
H16A C16 H16C 109.5
H16B C16 H16C 109.5
C15 C17 H17A 109.5
C15 C17 H17B 109.5
H17A C17 H17B 109.5
C15 C17 H17C 109.5
H17A C17 H17C 109.5
H17B C17 H17C 109.5
C15 C18 H18A 109.5
C15 C18 H18B 109.5
H18A C18 H18B 109.5
C15 C18 H18C 109.5
H18A C18 H18C 109.5
H18B C18 H18C 109.5
O5 C19 O6 124.5(6)
O5 C19 C7 118.6(7)
O6 C19 C7 116.3(6)
O6 C20 H20A 109.5
O6 C20 H20B 109.5
H20A C20 H20B 109.5
O6 C20 H20C 109.5
H20A C20 H20C 109.5
H20B C20 H20C 109.5

loop_
_geom_bond_atom_site_label_1
_geom_bond_atom_site_label_2
_geom_bond_distance
Br1 C3 1.880(7)
O1 C9 1.316(7)
O1 C10 1.494(9)
O2 C9 1.185(7)
O3 C14 1.311(6)
O3 C15 1.490(7)
O4 C14 1.195(6)
O5 C19 1.221(9)
O6 C19 1.254(9)
O6 C20 1.357(11)
N1 C14 1.412(6)
N1 N2 1.427(6)
N1 C7 1.489(7)
N2 C8 1.388(7)
N2 C9 1.413(7)
N3 C8 1.273(7)
N3 C7 1.473(6)
C1 C6 1.373(8)
C1 C2 1.388(10)
C1 H1A 0.9500
C2 C3 1.363(11)
C2 H2A 0.9500
C3 C4 1.370(9)
C4 C5 1.377(9)
C4 H4A 0.9500
C5 C6 1.372(9)
C5 H5A 0.9500
C6 C7 1.530(8)
C7 C19 1.547(8)
C8 H8A 0.9500
C10 C12 1.429(18)
C10 C13 1.46(2)
C10 C11 1.523(14)
C11 H11A 0.9800
C11 H11B 0.9800
C11 H11C 0.9800
C12 H12A 0.9800
C12 H12B 0.9800
C12 H12C 0.9800
C13 H13A 0.9800
C13 H13B 0.9800
C13 H13C 0.9800
C15 C16 1.489(10)
C15 C17 1.503(9)
C15 C18 1.533(8)
C16 H16A 0.9800
C16 H16B 0.9800
C16 H16C 0.9800
C17 H17A 0.9800
C17 H17B 0.9800
C17 H17C 0.9800
C18 H18A 0.9800
C18 H18B 0.9800
C18 H18C 0.9800
C20 H20A 0.9800
C20 H20B 0.9800
C20 H20C 0.9800

loop_
_geom_torsion_atom_site_label_1
_geom_torsion_atom_site_label_2
_geom_torsion_atom_site_label_3
_geom_torsion_atom_site_label_4
_geom_torsion
C14 N1 N2 C8 -137.0(5)
C7 N1 N2 C8 -3.2(5)
C14 N1 N2 C9 79.5(6)
C7 N1 N2 C9 -146.7(5)
C6 C1 C2 C3 2.1(11)
C1 C2 C3 C4 -2.0(10)
C1 C2 C3 Br1 179.3(6)
C2 C3 C4 C5 1.1(10)
Br1 C3 C4 C5 179.8(5)
C3 C4 C5 C6 -0.2(9)
C4 C5 C6 C1 0.2(9)
C4 C5 C6 C7 -177.2(5)
C2 C1 C6 C5 -1.2(10)
C2 C1 C6 C7 176.3(6)
C8 N3 C7 N1 -4.0(6)
C8 N3 C7 C6 -126.4(5)
C8 N3 C7 C19 113.2(5)
C14 N1 C7 N3 136.2(4)
N2 N1 C7 N3 4.3(5)
C14 N1 C7 C6 -102.0(5)
N2 N1 C7 C6 126.1(4)
C14 N1 C7 C19 24.3(6)
N2 N1 C7 C19 -107.5(5)
C5 C6 C7 N3 -8.0(7)
C1 C6 C7 N3 174.6(5)
C5 C6 C7 N1 -125.8(5)
C1 C6 C7 N1 56.7(7)
C5 C6 C7 C19 107.8(6)
C1 C6 C7 C19 -69.6(7)
C7 N3 C8 N2 2.2(7)
C9 N2 C8 N3 141.5(6)
N1 N2 C8 N3 0.6(7)
C10 O1 C9 O2 -19.1(12)
C10 O1 C9 N2 159.4(8)
C8 N2 C9 O2 -144.7(6)
N1 N2 C9 O2 -8.1(9)
C8 N2 C9 O1 36.7(8)
N1 N2 C9 O1 173.3(5)
C9 O1 C10 C12 70.4(12)
C9 O1 C10 C13 -48.1(12)
C9 O1 C10 C11 -173.6(8)
C15 O3 C14 O4 2.1(8)
C15 O3 C14 N1 -175.3(4)
N2 N1 C14 O4 172.0(4)
C7 N1 C14 O4 44.6(7)
N2 N1 C14 O3 -10.4(6)
C7 N1 C14 O3 -137.8(5)
C14 O3 C15 C16 -60.5(6)
C14 O3 C15 C17 64.2(7)
C14 O3 C15 C18 -178.0(5)
C20 O6 C19 O5 1.2(12)
C20 O6 C19 C7 172.9(7)
N3 C7 C19 O5 94.9(8)
N1 C7 C19 O5 -152.5(8)
C6 C7 C19 O5 -25.6(9)
N3 C7 C19 O6 -77.3(6)
N1 C7 C19 O6 35.3(7)
C6 C7 C19 O6 162.2(5)
